data_2227046
loop_
_publ_author_name
'John, Peter'
'Khan, Islam Ullah'
'Sajjad, Muhammad Arif'
'Sharif, Shahzad'
'Tiekink, Edward R. T.'

_publ_section_title
;
 <i>N</i>-{4-[(4-Methylphenyl)sulfamoyl]phenyl}acetamide
;
_journal_coeditor_code PV2305
_journal_issue 8
_journal_name_full 'Acta Crystallographica Section E'
_journal_page_first o2031
_journal_paper_doi 10.1107/S160053681002739X
_journal_volume 66
_journal_year 2010
_chemical_formula_iupac 'C15 H16 N2 O3 S'
_chemical_formula_moiety 'C15 H16 N2 O3 S'
_chemical_formula_sum 'C15 H16 N2 O3 S'
_chemical_formula_weight 304.37
_chemical_name_systematic
;
<i>N</i>-{4-[(4-Methylphenyl)sulfamoyl]phenyl}acetamide
;
_space_group_IT_number 2
_symmetry_cell_setting triclinic
_symmetry_space_group_name_Hall '-P 1'
_symmetry_space_group_name_H-M 'P -1'
_atom_sites_solution_hydrogens geom
_atom_sites_solution_primary direct
_atom_sites_solution_secondary difmap
_audit_creation_method SHELXL-97
_cell_angle_alpha 71.482(2)
_cell_angle_beta 75.749(2)
_cell_angle_gamma 61.2650(10)
_cell_formula_units_Z 2
_cell_length_a 8.2224(3)
_cell_length_b 8.3878(3)
_cell_length_c 13.0796(5)
_cell_measurement_reflns_used 7070
_cell_measurement_temperature 293(2)
_cell_measurement_theta_max 28.3
_cell_measurement_theta_min 2.9
_cell_volume 745.27(5)
_computing_cell_refinement 'SAINT (Bruker, 2007)'
_computing_data_collection 'APEX2 (Bruker, 2007)'
_computing_data_reduction 'SAINT (Bruker, 2007)'
_computing_molecular_graphics
;
ORTEP-3 (Farrugia, 1997) and DIAMOND (Brandenburg, 2006)
;
_computing_publication_material 'publCIF (Westrip, 2010)'
_computing_structure_refinement 'SHELXL97 (Sheldrick, 2008)'
_computing_structure_solution 'SHELXS97 (Sheldrick, 2008)'
_diffrn_ambient_temperature 293(2)
_diffrn_measured_fraction_theta_full 0.990
_diffrn_measured_fraction_theta_max 0.990
_diffrn_measurement_device_type 'Bruker APEXII CCD'
_diffrn_measurement_method '\f and \w scans'
_diffrn_radiation_monochromator graphite
_diffrn_radiation_source 'fine-focus sealed tube'
_diffrn_radiation_type MoK\a
_diffrn_radiation_wavelength 0.71073
_diffrn_reflns_av_R_equivalents 0.024
_diffrn_reflns_av_sigmaI/netI 0.022
_diffrn_reflns_limit_h_max 10
_diffrn_reflns_limit_h_min -10
_diffrn_reflns_limit_k_max 10
_diffrn_reflns_limit_k_min -10
_diffrn_reflns_limit_l_max 16
_diffrn_reflns_limit_l_min -16
_diffrn_reflns_number 12704
_diffrn_reflns_theta_full 27.5
_diffrn_reflns_theta_max 27.5
_diffrn_reflns_theta_min 1.7
_exptl_absorpt_coefficient_mu 0.228
_exptl_absorpt_correction_T_max 0.951
_exptl_absorpt_correction_T_min 0.887
_exptl_absorpt_correction_type multi-scan
_exptl_absorpt_process_details '(SADABS; Sheldrick, 1996)'
_exptl_crystal_colour colourless
_exptl_crystal_density_diffrn 1.356
_exptl_crystal_density_method 'not measured'
_exptl_crystal_description block
_exptl_crystal_F_000 320
_exptl_crystal_size_max 0.23
_exptl_crystal_size_mid 0.14
_exptl_crystal_size_min 0.08
_refine_diff_density_max 0.34
_refine_diff_density_min -0.34
_refine_ls_extinction_method none
_refine_ls_goodness_of_fit_ref 1.04
_refine_ls_hydrogen_treatment mixed
_refine_ls_matrix_type full
_refine_ls_number_parameters 198
_refine_ls_number_reflns 3374
_refine_ls_number_restraints 2
_refine_ls_restrained_S_all 1.04
_refine_ls_R_factor_all 0.047
_refine_ls_R_factor_gt 0.041
_refine_ls_shift/su_max 0.001
_refine_ls_shift/su_mean 0.000
_refine_ls_structure_factor_coef Fsqd
_refine_ls_weighting_details 'calc w=1/[\s^2^(Fo^2^)+(0.0681P)^2^+0.1946P] where P=(Fo^2^+2Fc^2^)/3'
_refine_ls_weighting_scheme calc
_refine_ls_wR_factor_gt 0.116
_refine_ls_wR_factor_ref 0.124
_reflns_number_gt 2918
_reflns_number_total 3374
_reflns_threshold_expression I>2\s(I)
_cod_data_source_file pv2305.cif
_cod_data_source_block I
_cod_database_code 2227046
_cod_database_fobs_code 2227046

loop_
_symmetry_equiv_pos_as_xyz
'x, y, z'
'-x, -y, -z'

loop_
_atom_site_type_symbol
_atom_site_label
_atom_site_fract_x
_atom_site_fract_y
_atom_site_fract_z
_atom_site_U_iso_or_equiv
_atom_site_adp_type
_atom_site_calc_flag
_atom_site_refinement_flags
_atom_site_occupancy
_atom_site_disorder_assembly
_atom_site_disorder_group
S S1 0.12002(5) 0.25013(5) 0.75637(3) 0.04453(15) Uani d . 1 . .
O O1 -0.01522(16) 0.24530(17) 0.84756(11) 0.0578(3) Uani d . 1 . .
O O2 0.09188(18) 0.42467(16) 0.67943(11) 0.0581(3) Uani d . 1 . .
O O3 0.4166(2) -0.2526(2) 0.37348(12) 0.0728(4) Uani d . 1 . .
N N1 0.31999(19) 0.17594(19) 0.79741(11) 0.0459(3) Uani d D 1 . .
H H1N 0.391(2) 0.214(3) 0.7440(11) 0.055 Uiso d D 1 . .
N N2 0.21546(19) -0.29178(19) 0.51939(11) 0.0437(3) Uani d D 1 . .
H H2N 0.164(2) -0.365(2) 0.5573(13) 0.052 Uiso d D 1 . .
C C1 0.4103(2) -0.0054(2) 0.86613(12) 0.0429(3) Uani d . 1 . .
C C2 0.5858(3) -0.1276(3) 0.83046(15) 0.0614(5) Uani d . 1 . .
H H2 0.6388 -0.0963 0.7601 0.074 Uiso calc R 1 . .
C C3 0.6828(3) -0.2962(3) 0.89901(17) 0.0693(5) Uani d . 1 . .
H H3 0.8020 -0.3765 0.8746 0.083 Uiso calc R 1 . .
C C4 0.6068(3) -0.3481(3) 1.00264(16) 0.0596(5) Uani d . 1 . .
C C5 0.4290(3) -0.2261(3) 1.03546(15) 0.0633(5) Uani d . 1 . .
H H5 0.3738 -0.2601 1.1047 0.076 Uiso calc R 1 . .
C C6 0.3305(3) -0.0558(3) 0.96922(14) 0.0553(4) Uani d . 1 . .
H H6 0.2113 0.0244 0.9938 0.066 Uiso calc R 1 . .
C C7 0.7165(4) -0.5295(3) 1.0789(2) 0.0835(7) Uani d . 1 . .
H H7A 0.7837 -0.5081 1.1196 0.125 Uiso calc R 1 . .
H H7B 0.8030 -0.6197 1.0377 0.125 Uiso calc R 1 . .
H H7C 0.6324 -0.5759 1.1278 0.125 Uiso calc R 1 . .
C C8 0.1436(2) 0.0924(2) 0.68549(13) 0.0405(3) Uani d . 1 . .
C C9 0.2424(3) 0.0930(2) 0.58393(15) 0.0541(4) Uani d . 1 . .
H H9 0.2931 0.1780 0.5537 0.065 Uiso calc R 1 . .
C C10 0.2674(3) -0.0305(2) 0.52644(14) 0.0532(4) Uani d . 1 . .
H H10 0.3330 -0.0276 0.4575 0.064 Uiso calc R 1 . .
C C11 0.1941(2) -0.1593(2) 0.57195(12) 0.0387(3) Uani d . 1 . .
C C12 0.0926(2) -0.1576(2) 0.67372(13) 0.0468(4) Uani d . 1 . .
H H12 0.0410 -0.2419 0.7040 0.056 Uiso calc R 1 . .
C C13 0.0671(2) -0.0332(2) 0.73066(13) 0.0472(4) Uani d . 1 . .
H H13 -0.0010 -0.0335 0.7989 0.057 Uiso calc R 1 . .
C C14 0.3207(2) -0.3310(2) 0.42545(13) 0.0451(4) Uani d . 1 . .
C C15 0.3142(3) -0.4801(2) 0.38969(15) 0.0561(4) Uani d . 1 . .
H H15A 0.3141 -0.4457 0.3123 0.084 Uiso calc R 1 . .
H H15B 0.2028 -0.4941 0.4240 0.084 Uiso calc R 1 . .
H H15C 0.4215 -0.5962 0.4098 0.084 Uiso calc R 1 . .

loop_
_atom_site_aniso_label
_atom_site_aniso_U_11
_atom_site_aniso_U_22
_atom_site_aniso_U_33
_atom_site_aniso_U_12
_atom_site_aniso_U_13
_atom_site_aniso_U_23
S1 0.0380(2) 0.0362(2) 0.0593(3) -0.01654(16) -0.00415(16) -0.01162(17)
O1 0.0426(6) 0.0572(7) 0.0737(8) -0.0215(5) 0.0084(6) -0.0273(6)
O2 0.0592(7) 0.0366(6) 0.0783(8) -0.0216(5) -0.0167(6) -0.0052(6)
O3 0.0807(10) 0.0762(9) 0.0703(8) -0.0511(8) 0.0268(7) -0.0277(7)
N1 0.0425(7) 0.0476(7) 0.0521(7) -0.0252(6) -0.0035(6) -0.0098(6)
N2 0.0436(7) 0.0411(7) 0.0487(7) -0.0239(6) -0.0029(5) -0.0061(5)
C1 0.0433(8) 0.0455(8) 0.0463(8) -0.0229(7) -0.0056(6) -0.0127(6)
C2 0.0550(10) 0.0598(11) 0.0530(9) -0.0163(9) 0.0022(8) -0.0132(8)
C3 0.0625(12) 0.0567(11) 0.0703(12) -0.0092(9) -0.0084(10) -0.0185(9)
C4 0.0733(12) 0.0496(10) 0.0644(11) -0.0289(9) -0.0261(9) -0.0068(8)
C5 0.0692(12) 0.0741(13) 0.0490(9) -0.0402(11) -0.0099(8) -0.0003(9)
C6 0.0471(9) 0.0671(11) 0.0497(9) -0.0262(8) -0.0002(7) -0.0130(8)
C7 0.1059(19) 0.0585(13) 0.0869(15) -0.0302(13) -0.0458(14) -0.0009(11)
C8 0.0349(7) 0.0340(7) 0.0512(8) -0.0156(6) -0.0072(6) -0.0056(6)
C9 0.0579(10) 0.0488(9) 0.0631(10) -0.0371(8) 0.0089(8) -0.0120(8)
C10 0.0578(10) 0.0520(9) 0.0530(9) -0.0345(8) 0.0110(7) -0.0124(7)
C11 0.0333(7) 0.0342(7) 0.0455(7) -0.0151(6) -0.0079(6) -0.0022(6)
C12 0.0528(9) 0.0448(8) 0.0483(8) -0.0322(7) 0.0000(7) -0.0043(7)
C13 0.0525(9) 0.0460(8) 0.0458(8) -0.0300(7) 0.0017(7) -0.0060(6)
C14 0.0395(8) 0.0408(8) 0.0474(8) -0.0137(6) -0.0080(6) -0.0048(6)
C15 0.0551(10) 0.0522(10) 0.0601(10) -0.0186(8) -0.0121(8) -0.0155(8)

loop_
_atom_type_symbol
_atom_type_description
_atom_type_scat_dispersion_real
_atom_type_scat_dispersion_imag
_atom_type_scat_source
C C 0.0030 0.0020 'International Tables Vol C Tables 4.2.6.8 and 6.1.1.4'
H H 0.0000 0.0000 'International Tables Vol C Tables 4.2.6.8 and 6.1.1.4'
N N 0.0060 0.0030 'International Tables Vol C Tables 4.2.6.8 and 6.1.1.4'
O O 0.0110 0.0060 'International Tables Vol C Tables 4.2.6.8 and 6.1.1.4'
S S 0.1250 0.1230 'International Tables Vol C Tables 4.2.6.8 and 6.1.1.4'

loop_
_geom_angle_atom_site_label_1
_geom_angle_atom_site_label_2
_geom_angle_atom_site_label_3
_geom_angle_site_symmetry_1
_geom_angle_site_symmetry_3
_geom_angle
_geom_angle_publ_flag
O1 S1 O2 . . 119.51(8) ?
O1 S1 N1 . . 109.54(8) ?
O2 S1 N1 . . 104.83(7) ?
O1 S1 C8 . . 107.30(7) ?
O2 S1 C8 . . 107.71(8) ?
N1 S1 C8 . . 107.41(7) ?
C1 N1 S1 . . 122.71(10) ?
C1 N1 H1N . . 116.6(13) ?
S1 N1 H1N . . 108.7(13) ?
C14 N2 C11 . . 128.32(13) ?
C14 N2 H2N . . 117.5(13) ?
C11 N2 H2N . . 113.7(12) ?
C2 C1 C6 . . 119.49(17) ?
C2 C1 N1 . . 119.02(15) ?
C6 C1 N1 . . 121.37(15) ?
C1 C2 C3 . . 120.06(18) ?
C1 C2 H2 . . 120.0 ?
C3 C2 H2 . . 120.0 ?
C4 C3 C2 . . 121.35(19) ?
C4 C3 H3 . . 119.3 ?
C2 C3 H3 . . 119.3 ?
C3 C4 C5 . . 117.56(18) ?
C3 C4 C7 . . 121.1(2) ?
C5 C4 C7 . . 121.3(2) ?
C6 C5 C4 . . 122.19(18) ?
C6 C5 H5 . . 118.9 ?
C4 C5 H5 . . 118.9 ?
C5 C6 C1 . . 119.30(17) ?
C5 C6 H6 . . 120.3 ?
C1 C6 H6 . . 120.3 ?
C4 C7 H7A . . 109.5 ?
C4 C7 H7B . . 109.5 ?
H7A C7 H7B . . 109.5 ?
C4 C7 H7C . . 109.5 ?
H7A C7 H7C . . 109.5 ?
H7B C7 H7C . . 109.5 ?
C9 C8 C13 . . 119.74(15) ?
C9 C8 S1 . . 119.07(12) ?
C13 C8 S1 . . 121.19(12) ?
C8 C9 C10 . . 121.02(14) ?
C8 C9 H9 . . 119.5 ?
C10 C9 H9 . . 119.5 ?
C9 C10 C11 . . 119.64(15) ?
C9 C10 H10 . . 120.2 ?
C11 C10 H10 . . 120.2 ?
C12 C11 C10 . . 119.07(15) ?
C12 C11 N2 . . 117.67(13) ?
C10 C11 N2 . . 123.25(14) ?
C13 C12 C11 . . 121.06(14) ?
C13 C12 H12 . . 119.5 ?
C11 C12 H12 . . 119.5 ?
C12 C13 C8 . . 119.45(15) ?
C12 C13 H13 . . 120.3 ?
C8 C13 H13 . . 120.3 ?
O3 C14 N2 . . 122.59(16) ?
O3 C14 C15 . . 121.55(16) ?
N2 C14 C15 . . 115.85(15) ?
C14 C15 H15A . . 109.5 ?
C14 C15 H15B . . 109.5 ?
H15A C15 H15B . . 109.5 ?
C14 C15 H15C . . 109.5 ?
H15A C15 H15C . . 109.5 ?
H15B C15 H15C . . 109.5 ?

loop_
_geom_bond_atom_site_label_1
_geom_bond_atom_site_label_2
_geom_bond_site_symmetry_2
_geom_bond_distance
_geom_bond_publ_flag
S1 O1 . 1.4214(13) ?
S1 O2 . 1.4362(12) ?
S1 N1 . 1.6178(14) ?
S1 C8 . 1.7581(16) ?
O3 C14 . 1.211(2) ?
N1 C1 . 1.431(2) ?
N1 H1N . 0.877(9) ?
N2 C14 . 1.351(2) ?
N2 C11 . 1.406(2) ?
N2 H2N . 0.867(9) ?
C1 C2 . 1.378(2) ?
C1 C6 . 1.377(2) ?
C2 C3 . 1.379(3) ?
C2 H2 . 0.9300 ?
C3 C4 . 1.374(3) ?
C3 H3 . 0.9300 ?
C4 C5 . 1.378(3) ?
C4 C7 . 1.511(3) ?
C5 C6 . 1.376(3) ?
C5 H5 . 0.9300 ?
C6 H6 . 0.9300 ?
C7 H7A . 0.9600 ?
C7 H7B . 0.9600 ?
C7 H7C . 0.9600 ?
C8 C9 . 1.376(2) ?
C8 C13 . 1.383(2) ?
C9 C10 . 1.376(2) ?
C9 H9 . 0.9300 ?
C10 C11 . 1.388(2) ?
C10 H10 . 0.9300 ?
C11 C12 . 1.386(2) ?
C12 C13 . 1.376(2) ?
C12 H12 . 0.9300 ?
C13 H13 . 0.9300 ?
C14 C15 . 1.495(2) ?
C15 H15A . 0.9600 ?
C15 H15B . 0.9600 ?
C15 H15C . 0.9600 ?

loop_
_geom_hbond_atom_site_label_D
_geom_hbond_atom_site_label_H
_geom_hbond_atom_site_label_A
_geom_hbond_site_symmetry_A
_geom_hbond_distance_DH
_geom_hbond_distance_HA
_geom_hbond_distance_DA
_geom_hbond_angle_DHA
C6 H6 O1 1_555 0.93 2.60 3.125(3) 116
C10 H10 O3 1_555 0.93 2.22 2.818(3) 121
C13 H13 O1 1_555 0.93 2.56 2.914(3) 103
N1 H1n O3 2_656 0.88(2) 1.99(2) 2.853(3) 169(2)
N2 H2n O2 1_545 0.87(2) 2.18(2) 3.029(2) 165(2)

loop_
_geom_torsion_atom_site_label_1
_geom_torsion_atom_site_label_2
_geom_torsion_atom_site_label_3
_geom_torsion_atom_site_label_4
_geom_torsion_site_symmetry_1
_geom_torsion_site_symmetry_2
_geom_torsion_site_symmetry_3
_geom_torsion_site_symmetry_4
_geom_torsion
_geom_torsion_publ_flag
O1 S1 N1 C1 . . . . 57.85(14) ?
O2 S1 N1 C1 . . . . -172.76(12) ?
C8 S1 N1 C1 . . . . -58.38(14) ?
S1 N1 C1 C2 . . . . 121.29(16) ?
S1 N1 C1 C6 . . . . -62.61(19) ?
C6 C1 C2 C3 . . . . -2.2(3) ?
N1 C1 C2 C3 . . . . 173.98(18) ?
C1 C2 C3 C4 . . . . 1.3(3) ?
C2 C3 C4 C5 . . . . 0.6(3) ?
C2 C3 C4 C7 . . . . -177.6(2) ?
C3 C4 C5 C6 . . . . -1.7(3) ?
C7 C4 C5 C6 . . . . 176.52(19) ?
C4 C5 C6 C1 . . . . 0.8(3) ?
C2 C1 C6 C5 . . . . 1.2(3) ?
N1 C1 C6 C5 . . . . -174.91(16) ?
O1 S1 C8 C9 . . . . 169.12(13) ?
O2 S1 C8 C9 . . . . 39.25(15) ?
N1 S1 C8 C9 . . . . -73.19(15) ?
O1 S1 C8 C13 . . . . -11.81(16) ?
O2 S1 C8 C13 . . . . -141.68(14) ?
N1 S1 C8 C13 . . . . 105.88(14) ?
C13 C8 C9 C10 . . . . -0.3(3) ?
S1 C8 C9 C10 . . . . 178.75(15) ?
C8 C9 C10 C11 . . . . -0.9(3) ?
C9 C10 C11 C12 . . . . 1.7(3) ?
C9 C10 C11 N2 . . . . -179.09(16) ?
C14 N2 C11 C12 . . . . -173.58(15) ?
C14 N2 C11 C10 . . . . 7.2(3) ?
C10 C11 C12 C13 . . . . -1.3(2) ?
N2 C11 C12 C13 . . . . 179.41(15) ?
C11 C12 C13 C8 . . . . 0.1(3) ?
C9 C8 C13 C12 . . . . 0.7(3) ?
S1 C8 C13 C12 . . . . -178.36(13) ?
C11 N2 C14 O3 . . . . 1.1(3) ?
C11 N2 C14 C15 . . . . -179.77(14) ?

loop_
_cod_related_entry_id
_cod_related_entry_database
_cod_related_entry_code
1 ChemSpider 718716
